data_1101171
loop_
_publ_author_name
'Lu, Ying'
'Xu, Yan'
'Li, Yangguang'
'Wang, Enbo'
'Xu, Xinxin'
'Ma, Ying'

_publ_section_title
;
 New Polyoxometalate Compounds Built up of Lacunary Wells--Dawson Anions
 and Trivalent Lanthanide Cations
;
_journal_coden_ASTM INOCAJ
_journal_issue 5
_journal_name_full 'Inorganic Chemistry'
_journal_page_first 2055
_journal_page_last 2060
_journal_paper_doi 10.1021/ic0515857
_journal_volume 45
_journal_year 2006
_chemical_formula_sum 'H50.5 Nd3 O85.75 P2 W17'
_chemical_formula_weight 5043.01
_space_group_IT_number 2
_symmetry_cell_setting triclinic
_symmetry_space_group_name_Hall '-P 1'
_symmetry_space_group_name_H-M 'P -1'
_atom_sites_solution_hydrogens geom
_atom_sites_solution_primary direct
_atom_sites_solution_secondary difmap
_audit_creation_method SHELXL-97
_cell_angle_alpha 82.95(3)
_cell_angle_beta 74.68(3)
_cell_angle_gamma 78.40(3)
_cell_formula_units_Z 2
_cell_length_a 14.297(3)
_cell_length_b 17.167(3)
_cell_length_c 19.490(4)
_cell_measurement_temperature 293(2)
_cell_volume 4507.3(16)
_computing_cell_refinement 'RAPID AUTO'
_computing_data_collection 'RAPID AUTO'
_computing_data_reduction 'RAPID AUTO'
_computing_molecular_graphics 'Bruker SHELXTL'
_computing_publication_material 'Bruker SHELXTL'
_computing_structure_refinement 'SHELXL-97 (Sheldrick, 1997)'
_computing_structure_solution 'SHELXS-97 (Sheldrick, 1990)'
_diffrn_ambient_temperature 293(2)
_diffrn_detector_area_resol_mean 0.01
_diffrn_measured_fraction_theta_full 0.983
_diffrn_measured_fraction_theta_max 0.983
_diffrn_measurement_device_type 'Rigaku R-AXIS RAPID IP'
_diffrn_measurement_method Oscillation
_diffrn_radiation_monochromator graphite
_diffrn_radiation_source 'Rotation anode'
_diffrn_radiation_type MoK\a
_diffrn_radiation_wavelength 0.71073
_diffrn_reflns_av_R_equivalents 0.0728
_diffrn_reflns_av_sigmaI/netI 0.0988
_diffrn_reflns_limit_h_max 17
_diffrn_reflns_limit_h_min -16
_diffrn_reflns_limit_k_max 20
_diffrn_reflns_limit_k_min -20
_diffrn_reflns_limit_l_max 22
_diffrn_reflns_limit_l_min -23
_diffrn_reflns_number 34720
_diffrn_reflns_theta_full 25.00
_diffrn_reflns_theta_max 25.00
_diffrn_reflns_theta_min 3.03
_diffrn_standards_decay_% none
_diffrn_standards_interval_count 0
_diffrn_standards_interval_time 0
_diffrn_standards_number 0
_exptl_absorpt_coefficient_mu 23.426
_exptl_absorpt_correction_T_max 0.0890
_exptl_absorpt_correction_T_min 0.0674
_exptl_absorpt_correction_type multi-scan
_exptl_absorpt_process_details 'ABSCOR by T.Higashi    8 March, 1995'
_exptl_crystal_colour 'pale pink'
_exptl_crystal_density_diffrn 3.716
_exptl_crystal_density_method 'not measured'
_exptl_crystal_description block
_exptl_crystal_F_000 4409
_exptl_crystal_size_max 0.25
_exptl_crystal_size_mid 0.22
_exptl_crystal_size_min 0.20
_refine_diff_density_max 5.757
_refine_diff_density_min -6.380
_refine_diff_density_rms 0.744
_refine_ls_extinction_method none
_refine_ls_goodness_of_fit_ref 1.041
_refine_ls_hydrogen_treatment constr
_refine_ls_matrix_type full
_refine_ls_number_parameters 1000
_refine_ls_number_reflns 15587
_refine_ls_number_restraints 798
_refine_ls_restrained_S_all 1.090
_refine_ls_R_factor_all 0.0917
_refine_ls_R_factor_gt 0.0735
_refine_ls_shift/su_max 0.001
_refine_ls_shift/su_mean 0.000
_refine_ls_structure_factor_coef Fsqd
_refine_ls_weighting_details 'calc w=1/[\s^2^(Fo^2^)+(0.1190P)^2^+107.0400P] where P=(Fo^2^+2Fc^2^)/3'
_refine_ls_weighting_scheme calc
_refine_ls_wR_factor_gt 0.1848
_refine_ls_wR_factor_ref 0.1988
_reflns_number_gt 12194
_reflns_number_total 15587
_reflns_threshold_expression >2sigma(I)
_cod_data_source_file ic0515857si20060104_092344.cif
_cod_data_source_block 2
_cod_depositor_comments
;
The following automatic conversions were performed:
'_symmetry_cell_setting' value 'Triclinic' changed to 'triclinic'
according to '/home/saulius/struct/CIF-dictionaries/cif_core.dic'
dictionary named 'cif_core.dic' version 2.4.1 from 2010-06-29.

Automatic conversion script
Id: cif_fix_enum 1527 2010-12-29 10:47:43Z saulius 
;
_cod_original_formula_sum 'H50.50 Nd3 O85.75 P2 W17'
_cod_database_code 1101171

loop_
_symmetry_equiv_pos_as_xyz
'x, y, z'
'-x, -y, -z'

loop_
_atom_site_label
_atom_site_type_symbol
_atom_site_fract_x
_atom_site_fract_y
_atom_site_fract_z
_atom_site_U_iso_or_equiv
_atom_site_adp_type
_atom_site_occupancy
_atom_site_symmetry_multiplicity
_atom_site_calc_flag
_atom_site_refinement_flags
_atom_site_disorder_assembly
_atom_site_disorder_group
W1 W 0.86628(6) 0.09361(6) 0.06307(4) 0.0123(2) Uani 1 1 d U . .
W2 W 1.03966(6) 0.04864(6) 0.17346(5) 0.0148(2) Uani 1 1 d U . .
W3 W 0.53308(6) 0.09717(6) 0.33070(5) 0.0157(2) Uani 1 1 d U . .
W4 W 0.82501(6) -0.12098(6) 0.32891(4) 0.0138(2) Uani 1 1 d U . .
W5 W 0.69320(7) 0.05647(6) 0.43348(5) 0.0161(2) Uani 1 1 d U . .
W6 W 0.62232(6) 0.12572(6) 0.13755(5) 0.0148(2) Uani 1 1 d U . .
W7 W 0.51695(7) 0.31736(6) 0.33931(5) 0.0202(2) Uani 1 1 d U . .
W8 W 0.95591(7) 0.03860(6) 0.35144(5) 0.0155(2) Uani 1 1 d U . .
W9 W 0.67493(7) 0.27729(6) 0.44381(5) 0.0211(2) Uani 1 1 d U . .
W10 W 0.85291(7) 0.31713(6) 0.07068(5) 0.0165(2) Uani 1 1 d U . .
W11 W 0.66820(6) -0.08009(6) 0.22536(5) 0.0139(2) Uani 1 1 d U . .
W12 W 0.94190(7) 0.25665(6) 0.36216(5) 0.0201(2) Uani 1 1 d U . .
W13 W 0.60936(7) 0.34471(6) 0.14467(5) 0.0198(2) Uani 1 1 d U . .
W14 W 1.02918(7) 0.27160(6) 0.18543(5) 0.0179(2) Uani 1 1 d U . .
W15 W 0.78629(8) 0.45519(7) 0.36205(5) 0.0250(2) Uani 1 1 d U . .
W16 W 0.62516(8) 0.49705(6) 0.25795(6) 0.0254(2) Uani 1 1 d U . .
W17 W 0.87207(8) 0.47263(6) 0.18103(5) 0.0222(2) Uani 1 1 d U . .
Nd1 Nd 0.94145(9) -0.13980(8) 0.12648(6) 0.0155(3) Uani 1 1 d U . .
Nd2 Nd 0.39968(10) -0.14933(9) 0.24092(8) 0.0261(3) Uani 1 1 d U . .
Nd3 Nd 0.88190(9) -0.26944(8) 0.50084(6) 0.0189(3) Uani 1 1 d U . .
P1 P 0.7845(4) 0.0692(4) 0.2481(3) 0.0122(12) Uani 1 1 d U . .
P2 P 0.7701(4) 0.3064(4) 0.2591(3) 0.0165(13) Uani 1 1 d U . .
O1 O 0.3901(13) 0.3517(13) 0.3636(10) 0.036(5) Uani 1 1 d U . .
O2 O 0.8462(12) 0.4220(11) 0.1114(8) 0.021(4) Uani 1 1 d U . .
O3 O 0.8330(11) -0.1959(10) 0.3967(8) 0.018(3) Uani 1 1 d U . .
O4 O 0.5605(11) 0.0702(11) 0.4230(9) 0.022(4) Uani 1 1 d U . .
O5 O 0.7183(11) 0.3585(10) 0.0664(8) 0.018(3) Uani 1 1 d U . .
O6 O 0.5154(12) 0.3822(12) 0.1057(10) 0.029(4) Uani 1 1 d U . .
O7 O 0.5800(11) -0.0027(10) 0.3012(8) 0.017(3) Uani 1 1 d U . .
O8 O 1.0083(11) -0.0440(10) 0.1710(8) 0.018(3) Uani 1 1 d U . .
O9 O 1.1612(12) 0.0350(12) 0.1230(10) 0.029(4) Uani 1 1 d U . .
O10 O 0.6249(12) 0.2366(11) 0.1270(9) 0.024(4) Uani 1 1 d U . .
O11 O 0.5720(11) -0.1264(11) 0.2265(9) 0.023(4) Uani 1 1 d U . .
O12 O 0.9681(12) 0.1461(11) 0.3491(8) 0.023(4) Uani 1 1 d U . .
O13 O 0.6523(16) 0.2863(14) 0.5333(11) 0.041(5) Uani 1 1 d U . .
O14 O 0.4072(12) 0.1002(11) 0.3527(9) 0.025(4) Uani 1 1 d U . .
O15 O 1.0418(12) 0.1650(12) 0.1918(9) 0.026(4) Uani 1 1 d U . .
O16 O 0.7061(13) 0.3839(11) 0.4153(9) 0.027(4) Uani 1 1 d U . .
O17 O 0.8742(11) -0.0091(10) 0.0818(8) 0.018(3) Uani 1 1 d U . .
O18 O 0.9066(11) -0.1675(10) 0.2542(8) 0.018(3) Uani 1 1 d U . .
O19 O 0.6744(13) 0.0308(12) 0.5239(9) 0.028(4) Uani 1 1 d U . .
O20 O 0.5330(15) 0.5796(14) 0.2547(11) 0.039(5) Uani 1 1 d U . .
O21 O 0.8414(11) 0.2179(10) 0.0628(8) 0.019(4) Uani 1 1 d U . .
O22 O 0.9122(13) 0.3464(12) -0.0145(9) 0.029(4) Uani 1 1 d U . .
O23 O 0.9148(11) -0.0564(11) 0.3414(8) 0.021(4) Uani 1 1 d U . .
O24 O 0.6426(11) 0.0119(11) 0.1632(8) 0.019(3) Uani 1 1 d U . .
O25 O 0.6648(11) 0.1721(11) 0.4434(8) 0.022(4) Uani 1 1 d U . .
O26 O 0.7090(11) -0.1396(11) 0.3069(9) 0.020(4) Uani 1 1 d U . .
O27 O 0.7375(14) 0.5340(12) 0.1957(10) 0.034(5) Uani 1 1 d U . .
O28 O 0.7317(12) -0.0405(11) 0.3956(8) 0.022(4) Uani 1 1 d U . .
O29 O 0.5204(11) 0.2110(11) 0.3496(8) 0.021(4) Uani 1 1 d U . .
O30 O 0.9608(11) 0.2837(11) 0.1127(8) 0.020(4) Uani 1 1 d U . .
O31 O 0.7019(11) 0.1003(10) 0.3114(8) 0.017(3) Uani 1 1 d U . .
O32 O 0.6715(13) 0.5176(12) 0.3355(9) 0.029(4) Uani 1 1 d U . .
O33 O 0.7992(16) 0.5105(14) 0.4256(11) 0.040(5) Uani 1 1 d U . .
O34 O 0.8617(13) 0.5029(12) 0.2769(9) 0.028(4) Uani 1 1 d U . .
O35 O 0.7623(11) -0.1309(10) 0.1631(8) 0.016(3) Uani 1 1 d U . .
O36 O 0.5283(12) 0.1266(12) 0.0986(9) 0.025(4) Uani 1 1 d U . .
O37 O 0.8147(13) 0.2460(12) 0.4182(9) 0.027(4) Uani 1 1 d U . .
O38 O 0.9698(11) 0.1017(10) 0.1058(8) 0.014(3) Uani 1 1 d U . .
O39 O 0.5461(13) 0.3157(12) 0.4304(10) 0.031(4) Uani 1 1 d U . .
O40 O 1.0444(13) 0.2745(12) 0.2813(9) 0.026(4) Uani 1 1 d U . .
O41 O 0.9381(14) 0.5438(12) 0.1318(10) 0.034(5) Uani 1 1 d U . .
O42 O 0.9272(11) 0.0996(10) -0.0259(8) 0.015(3) Uani 1 1 d U . .
O43 O 0.7885(10) -0.0216(9) 0.2454(7) 0.012(3) Uani 1 1 d U . .
O44 O 1.0611(11) 0.0245(10) 0.2678(8) 0.018(3) Uani 1 1 d U . .
O45 O 1.0044(13) 0.2535(13) 0.4264(9) 0.031(4) Uani 1 1 d U . .
O46 O 0.8738(12) 0.2641(10) 0.2659(8) 0.018(4) Uani 1 1 d U . .
O47 O 0.6889(11) 0.2797(10) 0.3219(8) 0.014(3) Uani 1 1 d U . .
O48 O 0.8269(11) 0.0688(10) 0.4098(8) 0.016(3) Uani 1 1 d U . .
O49 O 0.9704(12) 0.3878(11) 0.1955(9) 0.024(4) Uani 1 1 d U . .
O50 O 1.1446(13) 0.2855(12) 0.1367(9) 0.030(4) Uani 1 1 d U . .
O51 O 1.0204(12) 0.0017(11) 0.4149(9) 0.024(4) Uani 1 1 d U . .
O52 O 0.7652(12) 0.3977(11) 0.2633(9) 0.024(4) Uani 1 1 d U . .
O53 O 0.7530(11) 0.2951(10) 0.1880(8) 0.018(3) Uani 1 1 d U . .
O54 O 0.5542(11) 0.1387(11) 0.2330(8) 0.021(4) Uani 1 1 d U . .
O55 O 0.7636(10) 0.1124(10) 0.1779(7) 0.013(3) Uani 1 1 d U . .
O56 O 0.8939(13) 0.3680(11) 0.3598(9) 0.024(4) Uani 1 1 d U . .
O57 O 0.7312(10) 0.1100(10) 0.0558(8) 0.013(3) Uani 1 1 d U . .
O58 O 0.5404(12) 0.3174(11) 0.2385(9) 0.024(4) Uani 1 1 d U . .
O59 O 0.8856(10) 0.0809(10) 0.2579(8) 0.017(3) Uani 1 1 d U . .
O60 O 0.6181(13) 0.4387(11) 0.1819(9) 0.026(4) Uani 1 1 d U . .
O61 O 0.5557(12) 0.4227(12) 0.3172(9) 0.026(4) Uani 1 1 d U . .
O1W O 1.0966(15) -0.2257(14) 0.1403(12) 0.044(5) Uani 1 1 d U . .
O2W O 0.9085(15) -0.1746(14) 0.0148(10) 0.038(5) Uani 1 1 d U . .
O3W O 0.9128(18) -0.2810(17) 0.1488(13) 0.056(6) Uani 1 1 d U . .
O4W O 1.0418(15) -0.2355(15) 0.4284(11) 0.046(5) Uani 1 1 d U . .
O5W O 0.7066(16) -0.2021(16) 0.5371(11) 0.049(6) Uani 1 1 d U . .
O6W O 0.877(2) -0.1254(18) 0.5165(14) 0.063(7) Uani 1 1 d U . .
O7W O 0.777(2) -0.3698(19) 0.5115(15) 0.070(7) Uani 1 1 d U . .
O8W O 0.9866(18) -0.3959(17) 0.5286(14) 0.058(6) Uani 1 1 d U . .
O9W O 0.9368(17) -0.3471(16) 0.3929(13) 0.054(6) Uani 1 1 d U . .
O10W O 0.8102(17) -0.2938(16) 0.6337(12) 0.053(6) Uani 1 1 d U . .
O11W O 0.4942(16) -0.2663(15) 0.2907(13) 0.049(6) Uani 1 1 d U . .
O12W O 0.4183(17) -0.0928(17) 0.3460(13) 0.058(6) Uani 1 1 d U . .
O13W O 0.420(2) -0.011(2) 0.1821(16) 0.075(8) Uani 1 1 d U . .
O14W O 0.508(2) -0.200(2) 0.1274(17) 0.086(9) Uani 1 1 d U . .
O15W O 0.2890(18) -0.2078(17) 0.3499(13) 0.056(6) Uani 1 1 d U . .
O16W O 0.244(2) -0.056(2) 0.2868(16) 0.071(8) Uani 1 1 d U . .
O17W O 0.346(3) -0.267(2) 0.2140(19) 0.028(8) Uani 0.50 1 d PU . .
O18W O 0.308(3) -0.121(3) 0.142(2) 0.048(10) Uani 0.50 1 d PU . .
OW1 O 0.5764(19) -0.1436(18) 0.4525(13) 0.061(7) Uani 1 1 d U . .
OW2 O 1.1429(15) -0.1287(14) 0.4588(10) 0.040(5) Uani 1 1 d U . .
OW3 O 0.549(2) 0.585(2) 0.4575(17) 0.061(9) Uani 0.75 1 d PU . .
OW4 O 1.278(2) 0.061(2) -0.0174(15) 0.047(7) Uani 0.75 1 d PU . .
OW5 O 1.288(2) -0.225(2) 0.0619(15) 0.047(7) Uani 0.75 1 d PU . .
OW6 O 0.698(3) 0.702(2) 0.1457(18) 0.061(9) Uani 0.75 1 d PU . .
OW7 O 0.104(2) -0.171(2) 0.2832(16) 0.052(8) Uani 0.75 1 d PU . .
OW8 O 0.924(3) -0.515(3) 0.618(3) 0.055(12) Uani 0.50 1 d PU . .
OW9 O 0.628(3) 0.714(3) 0.373(2) 0.070(10) Uani 0.75 1 d PU . .
OW10 O 0.818(2) -0.335(2) 0.2918(17) 0.053(8) Uani 0.75 1 d PU . .

loop_
_atom_site_aniso_label
_atom_site_aniso_U_11
_atom_site_aniso_U_22
_atom_site_aniso_U_33
_atom_site_aniso_U_23
_atom_site_aniso_U_13
_atom_site_aniso_U_12
W1 0.0174(4) 0.0069(5) 0.0103(4) -0.0066(3) 0.0006(3) 0.0014(3)
W2 0.0181(4) 0.0097(5) 0.0152(4) -0.0076(4) -0.0011(3) 0.0011(4)
W3 0.0182(4) 0.0084(5) 0.0169(4) -0.0087(4) 0.0031(3) 0.0007(4)
W4 0.0231(4) 0.0050(4) 0.0113(4) -0.0054(3) -0.0012(3) 0.0011(3)
W5 0.0240(4) 0.0087(5) 0.0123(4) -0.0067(3) 0.0018(3) 0.0000(4)
W6 0.0172(4) 0.0104(5) 0.0154(4) -0.0054(4) -0.0019(3) 0.0009(4)
W7 0.0245(5) 0.0081(5) 0.0226(5) -0.0088(4) 0.0028(4) 0.0025(4)
W8 0.0226(4) 0.0111(5) 0.0130(4) -0.0062(4) -0.0044(4) 0.0000(4)
W9 0.0331(5) 0.0111(5) 0.0165(4) -0.0090(4) 0.0005(4) -0.0015(4)
W10 0.0265(5) 0.0067(5) 0.0143(4) -0.0046(4) -0.0013(4) -0.0011(4)
W11 0.0184(4) 0.0072(5) 0.0152(4) -0.0083(4) 0.0000(3) -0.0012(4)
W12 0.0316(5) 0.0132(6) 0.0190(5) -0.0075(4) -0.0089(4) -0.0047(4)
W13 0.0244(5) 0.0103(5) 0.0220(5) -0.0037(4) -0.0044(4) 0.0031(4)
W14 0.0233(5) 0.0103(5) 0.0201(5) -0.0058(4) -0.0022(4) -0.0041(4)
W15 0.0422(5) 0.0096(5) 0.0234(5) -0.0105(4) -0.0036(4) -0.0050(4)
W16 0.0335(5) 0.0071(5) 0.0314(5) -0.0064(4) -0.0023(4) 0.0012(4)
W17 0.0349(5) 0.0071(5) 0.0235(5) -0.0064(4) -0.0014(4) -0.0055(4)
Nd1 0.0236(6) 0.0072(7) 0.0129(5) -0.0073(5) 0.0012(5) 0.0005(5)
Nd2 0.0270(7) 0.0191(8) 0.0331(7) -0.0067(6) -0.0070(6) -0.0037(6)
Nd3 0.0266(6) 0.0132(7) 0.0177(6) -0.0060(5) -0.0060(5) -0.0016(5)
P1 0.015(2) 0.008(3) 0.011(2) -0.002(2) 0.0023(19) -0.002(2)
P2 0.021(2) 0.011(3) 0.017(2) -0.004(2) -0.001(2) -0.003(2)
O1 0.028(7) 0.031(9) 0.037(8) -0.001(7) 0.006(6) 0.001(7)
O2 0.031(7) 0.014(8) 0.019(6) -0.007(6) -0.002(6) -0.007(6)
O3 0.024(6) 0.014(7) 0.011(6) -0.006(6) -0.002(5) 0.006(6)
O4 0.019(6) 0.019(8) 0.021(7) -0.002(6) 0.006(5) -0.004(6)
O5 0.024(6) 0.012(7) 0.013(6) -0.003(6) 0.001(5) 0.005(6)
O6 0.022(7) 0.025(8) 0.036(8) 0.001(7) -0.013(6) 0.012(6)
O7 0.016(6) 0.013(7) 0.027(7) -0.008(6) -0.006(5) -0.006(6)
O8 0.022(5) 0.013(5) 0.015(5) -0.004(4) -0.003(4) 0.002(4)
O9 0.026(7) 0.029(9) 0.031(7) -0.003(7) -0.004(6) 0.000(6)
O10 0.030(7) 0.020(8) 0.022(7) -0.002(6) -0.006(6) -0.007(6)
O11 0.020(6) 0.014(8) 0.031(7) -0.011(6) -0.001(6) 0.002(6)
O12 0.030(7) 0.022(8) 0.016(6) -0.006(6) -0.002(6) -0.007(6)
O13 0.051(8) 0.031(9) 0.035(8) -0.007(7) -0.002(7) -0.006(7)
O14 0.029(7) 0.021(8) 0.023(7) -0.009(6) 0.004(6) -0.009(6)
O15 0.026(7) 0.030(8) 0.021(7) -0.002(6) -0.005(6) -0.008(6)
O16 0.034(7) 0.016(8) 0.027(7) -0.009(6) -0.001(6) 0.000(6)
O17 0.020(6) 0.011(7) 0.018(6) -0.006(6) 0.005(5) 0.000(6)
O18 0.020(5) 0.012(5) 0.016(5) -0.001(4) 0.000(4) 0.002(4)
O19 0.037(7) 0.021(8) 0.022(7) -0.010(6) 0.003(6) -0.008(7)
O20 0.042(8) 0.034(9) 0.038(8) -0.007(7) -0.004(7) -0.004(7)
O21 0.019(6) 0.016(8) 0.018(6) -0.001(6) 0.003(5) -0.008(6)
O22 0.034(7) 0.027(8) 0.023(7) -0.005(6) -0.002(6) -0.004(7)
O23 0.020(6) 0.023(8) 0.019(6) -0.002(6) -0.004(5) -0.001(6)
O24 0.023(5) 0.018(5) 0.016(5) -0.003(4) -0.005(4) -0.004(4)
O25 0.023(6) 0.024(8) 0.015(6) 0.000(6) 0.002(5) -0.004(6)
O26 0.023(6) 0.017(8) 0.024(7) -0.003(6) -0.009(6) -0.006(6)
O27 0.037(8) 0.024(8) 0.038(8) 0.004(7) -0.004(7) -0.012(7)
O28 0.026(5) 0.018(5) 0.019(5) 0.001(4) -0.002(4) -0.001(4)
O29 0.024(7) 0.023(8) 0.017(6) -0.009(6) 0.000(6) -0.006(6)
O30 0.025(7) 0.020(8) 0.020(6) 0.001(6) -0.012(6) -0.005(6)
O31 0.018(6) 0.013(7) 0.018(6) -0.004(6) 0.002(5) -0.004(6)
O32 0.041(8) 0.019(8) 0.030(7) -0.016(6) -0.009(6) -0.002(7)
O33 0.052(9) 0.033(9) 0.041(8) -0.015(7) -0.009(7) -0.014(7)
O34 0.039(8) 0.026(8) 0.023(7) -0.002(6) -0.009(6) -0.012(7)
O35 0.020(5) 0.014(5) 0.014(5) -0.006(4) -0.004(4) -0.001(4)
O36 0.027(7) 0.026(8) 0.026(7) -0.013(6) -0.009(6) -0.004(6)
O37 0.037(7) 0.023(8) 0.023(7) 0.000(6) -0.009(6) -0.005(6)
O38 0.019(6) 0.011(7) 0.012(6) -0.001(5) 0.002(5) -0.010(6)
O39 0.036(7) 0.022(8) 0.032(7) -0.005(7) -0.009(6) 0.002(7)
O40 0.031(5) 0.026(6) 0.027(5) -0.006(4) -0.010(4) -0.008(4)
O41 0.042(8) 0.021(8) 0.035(8) -0.004(7) 0.002(7) -0.012(7)
O42 0.021(6) 0.011(7) 0.012(6) -0.007(5) 0.004(5) -0.008(6)
O43 0.016(4) 0.008(5) 0.011(4) -0.002(4) -0.002(4) -0.001(4)
O44 0.021(5) 0.018(5) 0.017(5) -0.006(4) -0.006(4) -0.002(4)
O45 0.036(7) 0.036(9) 0.026(7) -0.011(7) -0.014(6) -0.003(7)
O46 0.028(7) 0.015(8) 0.012(6) 0.001(6) -0.004(5) -0.004(6)
O47 0.019(5) 0.011(5) 0.013(5) -0.007(4) -0.002(4) -0.002(4)
O48 0.024(6) 0.011(7) 0.014(6) -0.006(6) -0.001(5) -0.004(6)
O49 0.024(7) 0.017(8) 0.030(7) -0.004(6) 0.000(6) -0.006(6)
O50 0.029(7) 0.034(9) 0.029(7) 0.000(7) -0.009(6) -0.011(7)
O51 0.029(7) 0.020(8) 0.021(7) -0.004(6) -0.015(6) 0.009(6)
O52 0.034(7) 0.017(8) 0.020(7) -0.003(6) -0.005(6) -0.003(6)
O53 0.025(6) 0.015(7) 0.016(6) -0.003(6) -0.003(5) -0.010(6)
O54 0.021(6) 0.018(8) 0.020(7) -0.009(6) 0.004(6) 0.001(6)
O55 0.015(4) 0.011(5) 0.011(4) -0.004(4) -0.001(4) 0.000(4)
O56 0.033(7) 0.017(8) 0.026(7) -0.003(6) -0.008(6) -0.010(6)
O57 0.009(6) 0.013(7) 0.016(6) -0.005(5) 0.000(5) 0.001(5)
O58 0.025(7) 0.018(8) 0.026(7) -0.006(6) 0.001(6) -0.003(6)
O59 0.012(6) 0.014(7) 0.020(6) -0.002(6) 0.002(5) 0.004(5)
O60 0.038(7) 0.022(8) 0.020(7) 0.005(6) -0.012(6) -0.008(6)
O61 0.028(7) 0.022(8) 0.023(7) -0.011(6) 0.001(6) 0.003(6)
O1W 0.038(8) 0.032(9) 0.054(9) 0.007(8) -0.008(7) 0.001(7)
O2W 0.043(8) 0.037(9) 0.035(8) -0.014(7) -0.004(7) -0.013(7)
O3W 0.063(10) 0.050(11) 0.061(10) -0.008(8) -0.017(8) -0.017(8)
O4W 0.045(8) 0.049(10) 0.042(8) -0.009(8) -0.008(7) -0.006(8)
O5W 0.048(9) 0.049(10) 0.041(9) -0.009(8) -0.004(7) 0.006(8)
O6W 0.077(10) 0.059(11) 0.055(10) -0.002(8) -0.023(8) -0.010(8)
O7W 0.078(11) 0.066(12) 0.075(11) -0.028(9) -0.009(8) -0.032(9)
O8W 0.062(10) 0.048(10) 0.066(10) 0.001(8) -0.022(8) -0.009(8)
O9W 0.056(9) 0.049(10) 0.052(9) -0.010(8) -0.009(8) 0.004(8)
O10W 0.057(9) 0.054(10) 0.044(9) 0.001(8) -0.005(7) -0.010(8)
O11W 0.051(9) 0.041(10) 0.061(9) -0.006(8) -0.022(8) -0.012(8)
O12W 0.049(9) 0.060(11) 0.060(10) -0.014(8) 0.002(8) -0.014(8)
O13W 0.076(11) 0.066(12) 0.083(11) 0.002(9) -0.020(9) -0.014(9)
O14W 0.090(12) 0.090(13) 0.079(12) -0.021(9) -0.016(9) -0.017(9)
O15W 0.059(9) 0.051(10) 0.052(9) 0.001(8) -0.013(8) -0.001(8)
O16W 0.067(10) 0.073(12) 0.077(11) -0.009(9) -0.022(9) -0.012(9)
O17W 0.037(11) 0.023(12) 0.030(11) -0.006(9) -0.009(9) -0.014(9)
O18W 0.052(13) 0.052(15) 0.046(13) -0.005(9) -0.025(10) -0.005(10)
OW1 0.061(10) 0.064(11) 0.055(10) -0.013(8) -0.009(8) -0.005(8)
OW2 0.049(8) 0.037(9) 0.034(8) -0.012(7) -0.014(7) 0.002(7)
OW3 0.061(12) 0.061(13) 0.053(12) -0.017(9) 0.002(9) -0.002(9)
OW4 0.047(10) 0.047(12) 0.044(10) -0.006(9) -0.008(8) -0.005(9)
OW5 0.051(10) 0.056(12) 0.033(10) 0.005(8) -0.014(8) -0.005(9)
OW6 0.064(12) 0.054(13) 0.062(12) -0.008(9) -0.006(9) -0.011(9)
OW7 0.047(10) 0.062(12) 0.052(11) -0.010(9) -0.020(9) -0.005(9)
OW8 0.052(14) 0.051(15) 0.053(14) 0.001(10) -0.008(10) 0.003(10)
OW9 0.074(13) 0.066(14) 0.078(13) -0.006(9) -0.023(9) -0.020(10)
OW10 0.062(11) 0.045(12) 0.049(11) 0.004(9) -0.010(9) -0.009(9)

loop_
_atom_type_symbol
_atom_type_description
_atom_type_scat_dispersion_real
_atom_type_scat_dispersion_imag
_atom_type_scat_source
H H 0.0000 0.0000 'International Tables Vol C Tables 4.2.6.8 and 6.1.1.4'
O O 0.0106 0.0060 'International Tables Vol C Tables 4.2.6.8 and 6.1.1.4'
P P 0.1023 0.0942 'International Tables Vol C Tables 4.2.6.8 and 6.1.1.4'
Nd Nd -0.1943 3.0179 'International Tables Vol C Tables 4.2.6.8 and 6.1.1.4'
W W -0.8490 6.8722 'International Tables Vol C Tables 4.2.6.8 and 6.1.1.4'

loop_
_geom_angle_atom_site_label_1
_geom_angle_atom_site_label_2
_geom_angle_atom_site_label_3
_geom_angle
_geom_angle_site_symmetry_1
_geom_angle_site_symmetry_3
_geom_angle_publ_flag
O42 W1 O17 101.8(8) . . ?
O42 W1 O38 100.3(6) . . ?
O17 W1 O38 95.2(7) . . ?
O42 W1 O57 100.5(6) . . ?
O17 W1 O57 93.8(7) . . ?
O38 W1 O57 155.1(7) . . ?
O42 W1 O21 90.1(7) . . ?
O17 W1 O21 168.2(7) . . ?
O38 W1 O21 82.4(6) . . ?
O57 W1 O21 84.1(6) . . ?
O42 W1 O55 167.5(7) . . ?
O17 W1 O55 89.1(6) . . ?
O38 W1 O55 84.7(6) . . ?
O57 W1 O55 72.3(5) . . ?
O21 W1 O55 79.2(6) . . ?
O9 W2 O8 101.5(9) . . ?
O9 W2 O38 102.4(7) . . ?
O8 W2 O38 94.9(6) . . ?
O9 W2 O44 99.8(7) . . ?
O8 W2 O44 93.5(7) . . ?
O38 W2 O44 154.2(7) . . ?
O9 W2 O15 92.6(8) . . ?
O8 W2 O15 165.9(7) . . ?
O38 W2 O15 82.2(6) . . ?
O44 W2 O15 83.8(7) . . ?
O9 W2 O59 168.3(8) . . ?
O8 W2 O59 87.4(7) . . ?
O38 W2 O59 84.3(6) . . ?
O44 W2 O59 71.7(6) . . ?
O15 W2 O59 78.6(6) . . ?
O14 W3 O7 102.1(8) . . ?
O14 W3 O54 100.7(7) . . ?
O7 W3 O54 89.4(7) . . ?
O14 W3 O4 100.6(7) . . ?
O7 W3 O4 94.3(7) . . ?
O54 W3 O4 157.1(6) . . ?
O14 W3 O29 93.6(8) . . ?
O7 W3 O29 163.8(6) . . ?
O54 W3 O29 83.6(7) . . ?
O4 W3 O29 86.7(7) . . ?
O14 W3 O31 174.0(8) . . ?
O7 W3 O31 82.4(6) . . ?
O54 W3 O31 83.1(6) . . ?
O4 W3 O31 75.1(6) . . ?
O29 W3 O31 82.2(6) . . ?
O3 W4 O18 101.7(7) . . ?
O3 W4 O26 98.7(7) . . ?
O18 W4 O26 94.4(7) . . ?
O3 W4 O23 101.5(7) . . ?
O18 W4 O23 95.5(7) . . ?
O26 W4 O23 155.2(7) . . ?
O3 W4 O28 93.9(7) . . ?
O18 W4 O28 164.2(6) . . ?
O26 W4 O28 85.6(7) . . ?
O23 W4 O28 78.8(7) . . ?
O3 W4 O43 171.1(6) . . ?
O18 W4 O43 83.8(6) . . ?
O26 W4 O43 73.7(5) . . ?
O23 W4 O43 84.9(6) . . ?
O28 W4 O43 81.0(6) . . ?
O19 W5 O28 102.6(8) . . ?
O19 W5 O48 100.7(7) . . ?
O28 W5 O48 89.0(7) . . ?
O19 W5 O4 100.5(7) . . ?
O28 W5 O4 94.3(8) . . ?
O48 W5 O4 157.3(6) . . ?
O19 W5 O25 94.7(8) . . ?
O28 W5 O25 162.5(6) . . ?
O48 W5 O25 84.8(7) . . ?
O4 W5 O25 85.4(7) . . ?
O19 W5 O31 173.9(8) . . ?
O28 W5 O31 81.3(6) . . ?
O48 W5 O31 84.0(5) . . ?
O4 W5 O31 74.3(6) . . ?
O25 W5 O31 81.8(6) . . ?
O36 W6 O54 101.6(8) . . ?
O36 W6 O10 98.7(8) . . ?
O54 W6 O10 87.9(8) . . ?
O36 W6 O57 99.4(7) . . ?
O54 W6 O57 158.9(6) . . ?
O10 W6 O57 90.0(7) . . ?
O36 W6 O24 95.6(8) . . ?
O54 W6 O24 87.0(7) . . ?
O10 W6 O24 165.5(6) . . ?
O57 W6 O24 89.9(7) . . ?
O36 W6 O55 171.7(8) . . ?
O54 W6 O55 85.5(6) . . ?
O10 W6 O55 85.6(6) . . ?
O57 W6 O55 73.4(5) . . ?
O24 W6 O55 80.5(6) . . ?
O1 W7 O29 100.6(9) . . ?
O1 W7 O58 101.4(8) . . ?
O29 W7 O58 91.1(7) . . ?
O1 W7 O39 99.3(9) . . ?
O29 W7 O39 91.3(8) . . ?
O58 W7 O39 158.3(7) . . ?
O1 W7 O61 96.5(9) . . ?
O29 W7 O61 162.8(7) . . ?
O58 W7 O61 84.0(7) . . ?
O39 W7 O61 87.4(7) . . ?
O1 W7 O47 171.4(8) . . ?
O29 W7 O47 83.1(6) . . ?
O58 W7 O47 86.2(6) . . ?
O39 W7 O47 72.7(7) . . ?
O61 W7 O47 80.1(6) . . ?
O51 W8 O12 97.4(8) . . ?
O51 W8 O23 98.0(8) . . ?
O12 W8 O23 163.9(7) . . ?
O51 W8 O48 101.1(7) . . ?
O12 W8 O48 86.1(7) . . ?
O23 W8 O48 86.2(7) . . ?
O51 W8 O44 99.3(7) . . ?
O12 W8 O44 90.4(7) . . ?
O23 W8 O44 92.0(7) . . ?
O48 W8 O44 159.6(6) . . ?
O51 W8 O59 173.5(8) . . ?
O12 W8 O59 84.5(6) . . ?
O23 W8 O59 80.8(6) . . ?
O48 W8 O59 85.3(6) . . ?
O44 W8 O59 74.4(6) . . ?
O13 W9 O25 100.7(9) . . ?
O13 W9 O39 99.7(9) . . ?
O25 W9 O39 93.3(8) . . ?
O13 W9 O37 101.8(9) . . ?
O25 W9 O37 88.3(8) . . ?
O39 W9 O37 157.8(7) . . ?
O13 W9 O16 95.2(9) . . ?
O25 W9 O16 163.2(7) . . ?
O39 W9 O16 89.2(8) . . ?
O37 W9 O16 83.2(8) . . ?
O13 W9 O47 172.3(9) . . ?
O25 W9 O47 83.9(6) . . ?
O39 W9 O47 73.8(7) . . ?
O37 W9 O47 84.4(6) . . ?
O16 W9 O47 80.9(7) . . ?
O22 W10 O21 102.7(9) . . ?
O22 W10 O30 100.8(7) . . ?
O21 W10 O30 92.9(7) . . ?
O22 W10 O5 99.2(7) . . ?
O21 W10 O5 92.7(7) . . ?
O30 W10 O5 157.4(7) . . ?
O22 W10 O2 94.9(8) . . ?
O21 W10 O2 162.4(6) . . ?
O30 W10 O2 83.0(7) . . ?
O5 W10 O2 85.1(7) . . ?
O22 W10 O53 171.2(8) . . ?
O21 W10 O53 83.0(6) . . ?
O30 W10 O53 85.5(6) . . ?
O5 W10 O53 73.6(5) . . ?
O2 W10 O53 79.6(6) . . ?
O11 W11 O35 101.6(8) . . ?
O11 W11 O24 100.5(7) . . ?
O35 W11 O24 95.7(7) . . ?
O11 W11 O26 98.6(7) . . ?
O35 W11 O26 94.7(7) . . ?
O24 W11 O26 155.9(7) . . ?
O11 W11 O7 92.2(7) . . ?
O35 W11 O7 166.2(6) . . ?
O24 W11 O7 81.0(7) . . ?
O26 W11 O7 83.7(7) . . ?
O11 W11 O43 169.8(7) . . ?
O35 W11 O43 85.2(6) . . ?
O24 W11 O43 86.2(6) . . ?
O26 W11 O43 73.1(5) . . ?
O7 W11 O43 81.2(6) . . ?
O45 W12 O40 98.4(8) . . ?
O45 W12 O37 101.4(8) . . ?
O40 W12 O37 159.9(7) . . ?
O45 W12 O12 98.0(9) . . ?
O40 W12 O12 91.1(8) . . ?
O37 W12 O12 89.2(8) . . ?
O45 W12 O56 96.5(9) . . ?
O40 W12 O56 88.9(8) . . ?
O37 W12 O56 85.9(8) . . ?
O12 W12 O56 165.3(7) . . ?
O45 W12 O46 173.4(7) . . ?
O40 W12 O46 75.0(6) . . ?
O37 W12 O46 85.2(6) . . ?
O12 W12 O46 82.6(6) . . ?
O56 W12 O46 83.2(7) . . ?
O6 W13 O58 101.4(8) . . ?
O6 W13 O60 98.6(9) . . ?
O58 W13 O60 85.1(7) . . ?
O6 W13 O10 98.6(9) . . ?
O58 W13 O10 87.3(8) . . ?
O60 W13 O10 162.3(6) . . ?
O6 W13 O5 100.0(7) . . ?
O58 W13 O5 158.6(7) . . ?
O60 W13 O5 90.8(7) . . ?
O10 W13 O5 90.5(7) . . ?
O6 W13 O53 174.1(7) . . ?
O58 W13 O53 84.6(6) . . ?
O60 W13 O53 81.6(7) . . ?
O10 W13 O53 81.7(6) . . ?
O5 W13 O53 74.1(6) . . ?
O50 W14 O15 101.7(9) . . ?
O50 W14 O30 101.2(7) . . ?
O15 W14 O30 92.4(7) . . ?
O50 W14 O40 99.8(7) . . ?
O15 W14 O40 93.7(8) . . ?
O30 W14 O40 156.4(8) . . ?
O50 W14 O49 96.7(8) . . ?
O15 W14 O49 161.5(7) . . ?
O30 W14 O49 83.2(7) . . ?
O40 W14 O49 83.9(8) . . ?
O50 W14 O46 171.1(8) . . ?
O15 W14 O46 83.4(7) . . ?
O30 W14 O46 85.6(6) . . ?
O40 W14 O46 72.5(6) . . ?
O49 W14 O46 78.4(6) . . ?
O33 W15 O16 103.3(9) . . ?
O33 W15 O34 101.2(9) . . ?
O16 W15 O34 155.5(8) . . ?
O33 W15 O56 102.0(9) . . ?
O16 W15 O56 86.2(7) . . ?
O34 W15 O56 89.3(8) . . ?
O33 W15 O32 101.5(10) . . ?
O16 W15 O32 88.2(7) . . ?
O34 W15 O32 86.4(8) . . ?
O56 W15 O32 156.5(8) . . ?
O33 W15 O52 171.1(8) . . ?
O16 W15 O52 83.3(7) . . ?
O34 W15 O52 72.3(7) . . ?
O56 W15 O52 84.2(7) . . ?
O32 W15 O52 72.5(7) . . ?
O20 W16 O61 102.3(8) . . ?
O20 W16 O32 101.4(10) . . ?
O61 W16 O32 89.7(7) . . ?
O20 W16 O27 101.7(9) . . ?
O61 W16 O27 155.9(9) . . ?
O32 W16 O27 87.7(8) . . ?
O20 W16 O60 101.9(9) . . ?
O61 W16 O60 84.6(7) . . ?
O32 W16 O60 156.7(8) . . ?
O27 W16 O60 88.4(8) . . ?
O20 W16 O52 171.8(8) . . ?
O61 W16 O52 84.0(7) . . ?
O32 W16 O52 73.1(8) . . ?
O27 W16 O52 72.3(7) . . ?
O60 W16 O52 83.8(7) . . ?
O41 W17 O2 102.8(8) . . ?
O41 W17 O49 103.0(8) . . ?
O2 W17 O49 91.6(8) . . ?
O41 W17 O34 98.7(8) . . ?
O2 W17 O34 158.0(6) . . ?
O49 W17 O34 88.1(8) . . ?
O41 W17 O27 100.1(8) . . ?
O2 W17 O27 88.1(8) . . ?
O49 W17 O27 156.4(6) . . ?
O34 W17 O27 83.6(8) . . ?
O41 W17 O52 168.0(9) . . ?
O2 W17 O52 86.0(6) . . ?
O49 W17 O52 84.6(6) . . ?
O34 W17 O52 72.1(6) . . ?
O27 W17 O52 71.8(6) . . ?
O8 Nd1 O17 72.4(5) . . ?
O8 Nd1 O18 73.9(5) . . ?
O17 Nd1 O18 117.3(6) . . ?
O8 Nd1 O35 116.7(6) . . ?
O17 Nd1 O35 74.4(5) . . ?
O18 Nd1 O35 75.9(5) . . ?
O8 Nd1 O1W 81.7(7) . . ?
O17 Nd1 O1W 142.9(6) . . ?
O18 Nd1 O1W 78.8(6) . . ?
O35 Nd1 O1W 142.3(6) . . ?
O8 Nd1 O42 74.4(5) . 2_755 ?
O17 Nd1 O42 74.3(5) . 2_755 ?
O18 Nd1 O42 140.2(5) . 2_755 ?
O35 Nd1 O42 141.0(5) . 2_755 ?
O1W Nd1 O42 73.4(6) . 2_755 ?
O8 Nd1 O3W 142.1(6) . . ?
O17 Nd1 O3W 142.3(6) . . ?
O18 Nd1 O3W 74.4(7) . . ?
O35 Nd1 O3W 74.4(7) . . ?
O1W Nd1 O3W 72.2(8) . . ?
O42 Nd1 O3W 121.4(8) 2_755 . ?
O8 Nd1 O2W 141.9(5) . . ?
O17 Nd1 O2W 80.2(7) . . ?
O18 Nd1 O2W 143.6(6) . . ?
O35 Nd1 O2W 79.2(6) . . ?
O1W Nd1 O2W 107.0(8) . . ?
O42 Nd1 O2W 73.1(5) 2_755 . ?
O3W Nd1 O2W 73.6(7) . . ?
O11W Nd2 O17W 72.7(10) . . ?
O11W Nd2 O12W 80.7(9) . . ?
O17W Nd2 O12W 138.2(9) . . ?
O11W Nd2 O14W 81.7(10) . . ?
O17W Nd2 O14W 70.3(12) . . ?
O12W Nd2 O14W 137.2(9) . . ?
O11W Nd2 O16W 135.2(9) . . ?
O17W Nd2 O16W 104.4(11) . . ?
O12W Nd2 O16W 72.9(9) . . ?
O14W Nd2 O16W 140.9(10) . . ?
O11W Nd2 O11 70.6(6) . . ?
O17W Nd2 O11 128.5(10) . . ?
O12W Nd2 O11 67.8(7) . . ?
O14W Nd2 O11 69.6(8) . . ?
O16W Nd2 O11 127.1(8) . . ?
O11W Nd2 O15W 70.8(8) . . ?
O17W Nd2 O15W 68.7(11) . . ?
O12W Nd2 O15W 72.3(8) . . ?
O14W Nd2 O15W 135.7(11) . . ?
O16W Nd2 O15W 67.0(9) . . ?
O11 Nd2 O15W 127.7(6) . . ?
O11W Nd2 O13W 139.8(8) . . ?
O17W Nd2 O13W 137.1(10) . . ?
O12W Nd2 O13W 83.1(10) . . ?
O14W Nd2 O13W 85.7(11) . . ?
O16W Nd2 O13W 72.4(10) . . ?
O11 Nd2 O13W 69.2(7) . . ?
O15W Nd2 O13W 137.1(11) . . ?
O11W Nd2 O18W 135.9(14) . . ?
O17W Nd2 O18W 66.5(14) . . ?
O12W Nd2 O18W 142.5(14) . . ?
O14W Nd2 O18W 69.4(14) . . ?
O16W Nd2 O18W 73.1(14) . . ?
O11 Nd2 O18W 124.4(10) . . ?
O15W Nd2 O18W 107.8(11) . . ?
O13W Nd2 O18W 71.9(12) . . ?
O3 Nd3 O7W 94.5(8) . . ?
O3 Nd3 O8W 138.0(8) . . ?
O7W Nd3 O8W 76.1(9) . . ?
O3 Nd3 O4W 78.9(6) . . ?
O7W Nd3 O4W 140.1(10) . . ?
O8W Nd3 O4W 82.9(8) . . ?
O3 Nd3 O9W 66.8(7) . . ?
O7W Nd3 O9W 69.9(9) . . ?
O8W Nd3 O9W 71.6(9) . . ?
O4W Nd3 O9W 71.3(8) . . ?
O3 Nd3 O45 134.6(6) . 2_756 ?
O7W Nd3 O45 131.0(8) . 2_756 ?
O8W Nd3 O45 66.9(8) . 2_756 ?
O4W Nd3 O45 66.3(6) . 2_756 ?
O9W Nd3 O45 122.9(7) . 2_756 ?
O3 Nd3 O5W 70.7(6) . . ?
O7W Nd3 O5W 72.1(10) . . ?
O8W Nd3 O5W 138.8(8) . . ?
O4W Nd3 O5W 137.9(8) . . ?
O9W Nd3 O5W 119.0(8) . . ?
O45 Nd3 O5W 118.1(8) 2_756 . ?
O3 Nd3 O6W 74.9(7) . . ?
O7W Nd3 O6W 143.1(10) . . ?
O8W Nd3 O6W 134.5(8) . . ?
O4W Nd3 O6W 73.5(9) . . ?
O9W Nd3 O6W 131.7(8) . . ?
O45 Nd3 O6W 68.0(7) 2_756 . ?
O5W Nd3 O6W 71.1(9) . . ?
O3 Nd3 O10W 139.2(7) . . ?
O7W Nd3 O10W 74.8(9) . . ?
O8W Nd3 O10W 78.4(9) . . ?
O4W Nd3 O10W 133.6(7) . . ?
O9W Nd3 O10W 138.0(8) . . ?
O45 Nd3 O10W 67.3(7) 2_756 . ?
O5W Nd3 O10W 68.5(7) . . ?
O6W Nd3 O10W 90.3(9) . . ?
O31 P1 O55 109.6(9) . . ?
O31 P1 O43 109.4(8) . . ?
O55 P1 O43 108.4(9) . . ?
O31 P1 O59 109.7(9) . . ?
O55 P1 O59 111.8(8) . . ?
O43 P1 O59 107.9(9) . . ?
O53 P2 O47 111.7(8) . . ?
O53 P2 O46 111.6(10) . . ?
O47 P2 O46 111.4(8) . . ?
O53 P2 O52 107.8(9) . . ?
O47 P2 O52 107.2(10) . . ?
O46 P2 O52 106.9(9) . . ?
W17 O2 W10 147.1(9) . . ?
W4 O3 Nd3 158.8(9) . . ?
W3 O4 W5 120.6(8) . . ?
W13 O5 W10 122.3(7) . . ?
W3 O7 W11 150.8(8) . . ?
W2 O8 Nd1 155.8(8) . . ?
W13 O10 W6 163.5(10) . . ?
W11 O11 Nd2 160.7(11) . . ?
W8 O12 W12 163.3(10) . . ?
W14 O15 W2 163.4(9) . . ?
W15 O16 W9 152.8(12) . . ?
W1 O17 Nd1 155.4(8) . . ?
W4 O18 Nd1 135.7(8) . . ?
W10 O21 W1 163.2(9) . . ?
W8 O23 W4 156.2(10) . . ?
W11 O24 W6 153.8(10) . . ?
W9 O25 W5 164.4(9) . . ?
W4 O26 W11 118.9(7) . . ?
W16 O27 W17 123.5(9) . . ?
W5 O28 W4 153.5(8) . . ?
W7 O29 W3 163.6(9) . . ?
W10 O30 W14 156.3(11) . . ?
P1 O31 W3 126.8(9) . . ?
P1 O31 W5 125.2(9) . . ?
W3 O31 W5 89.8(5) . . ?
W16 O32 W15 123.8(11) . . ?
W15 O34 W17 123.4(9) . . ?
W11 O35 Nd1 134.9(8) . . ?
W12 O37 W9 152.7(9) . . ?
W2 O38 W1 142.2(8) . . ?
W9 O39 W7 121.8(11) . . ?
W12 O40 W14 121.0(8) . . ?
W1 O42 Nd1 152.8(8) . 2_755 ?
P1 O43 W4 126.9(8) . . ?
P1 O43 W11 126.3(8) . . ?
W4 O43 W11 92.7(5) . . ?
W8 O44 W2 122.1(8) . . ?
W12 O45 Nd3 166.7(10) . 2_756 ?
P2 O46 W12 128.1(10) . . ?
P2 O46 W14 129.0(8) . . ?
W12 O46 W14 90.8(5) . . ?
P2 O47 W9 128.9(8) . . ?
P2 O47 W7 127.8(8) . . ?
W9 O47 W7 91.1(5) . . ?
W5 O48 W8 147.1(10) . . ?
W17 O49 W14 147.9(9) . . ?
P2 O52 W17 123.0(10) . . ?
P2 O52 W16 124.5(9) . . ?
W17 O52 W16 92.5(6) . . ?
P2 O52 W15 124.6(8) . . ?
W17 O52 W15 92.2(6) . . ?
W16 O52 W15 90.5(7) . . ?
P2 O53 W13 128.2(10) . . ?
P2 O53 W10 129.4(8) . . ?
W13 O53 W10 89.5(5) . . ?
W6 O54 W3 148.2(11) . . ?
P1 O55 W6 128.3(7) . . ?
P1 O55 W1 125.7(9) . . ?
W6 O55 W1 92.3(5) . . ?
W12 O56 W15 149.6(9) . . ?
W6 O57 W1 121.9(7) . . ?
W13 O58 W7 151.9(9) . . ?
P1 O59 W8 129.4(8) . . ?
P1 O59 W2 124.6(10) . . ?
W8 O59 W2 91.8(5) . . ?
W13 O60 W16 152.4(8) . . ?
W16 O61 W7 152.6(11) . . ?

loop_
_geom_bond_atom_site_label_1
_geom_bond_atom_site_label_2
_geom_bond_distance
_geom_bond_site_symmetry_2
_geom_bond_publ_flag
W1 O42 1.724(14) . ?
W1 O17 1.743(17) . ?
W1 O38 1.914(14) . ?
W1 O57 1.936(13) . ?
W1 O21 2.091(18) . ?
W1 O55 2.350(15) . ?
W2 O9 1.741(17) . ?
W2 O8 1.745(17) . ?
W2 O38 1.898(14) . ?
W2 O44 1.925(14) . ?
W2 O15 2.08(2) . ?
W2 O59 2.385(15) . ?
W3 O14 1.729(16) . ?
W3 O7 1.816(18) . ?
W3 O54 1.917(15) . ?
W3 O4 1.924(16) . ?
W3 O29 1.996(19) . ?
W3 O31 2.353(14) . ?
W4 O3 1.737(14) . ?
W4 O18 1.770(17) . ?
W4 O26 1.913(14) . ?
W4 O23 1.933(16) . ?
W4 O28 2.04(2) . ?
W4 O43 2.289(13) . ?
W5 O19 1.726(16) . ?
W5 O28 1.83(2) . ?
W5 O48 1.893(14) . ?
W5 O4 1.926(15) . ?
W5 O25 1.968(19) . ?
W5 O31 2.384(14) . ?
W6 O36 1.707(15) . ?
W6 O54 1.875(16) . ?
W6 O10 1.895(18) . ?
W6 O57 1.913(15) . ?
W6 O24 1.940(17) . ?
W6 O55 2.316(13) . ?
W7 O1 1.746(19) . ?
W7 O29 1.805(18) . ?
W7 O58 1.904(17) . ?
W7 O39 1.924(18) . ?
W7 O61 1.962(18) . ?
W7 O47 2.356(15) . ?
W8 O51 1.719(14) . ?
W8 O12 1.883(18) . ?
W8 O23 1.890(18) . ?
W8 O48 1.901(16) . ?
W8 O44 1.907(16) . ?
W8 O59 2.282(14) . ?
W9 O13 1.71(2) . ?
W9 O25 1.841(19) . ?
W9 O39 1.903(18) . ?
W9 O37 1.907(18) . ?
W9 O16 1.951(18) . ?
W9 O47 2.327(14) . ?
W10 O22 1.718(16) . ?
W10 O21 1.773(17) . ?
W10 O30 1.891(14) . ?
W10 O5 1.933(15) . ?
W10 O2 2.030(18) . ?
W10 O53 2.387(15) . ?
W11 O11 1.716(15) . ?
W11 O35 1.724(17) . ?
W11 O24 1.904(15) . ?
W11 O26 1.940(14) . ?
W11 O7 2.088(18) . ?
W11 O43 2.296(13) . ?
W12 O45 1.710(16) . ?
W12 O40 1.889(17) . ?
W12 O37 1.890(17) . ?
W12 O12 1.894(19) . ?
W12 O56 1.895(19) . ?
W12 O46 2.310(14) . ?
W13 O6 1.693(15) . ?
W13 O58 1.886(16) . ?
W13 O60 1.89(2) . ?
W13 O10 1.888(19) . ?
W13 O5 1.901(15) . ?
W13 O53 2.386(15) . ?
W14 O50 1.720(16) . ?
W14 O15 1.79(2) . ?
W14 O30 1.894(14) . ?
W14 O40 1.944(17) . ?
W14 O49 2.01(2) . ?
W14 O46 2.375(15) . ?
W15 O33 1.72(2) . ?
W15 O16 1.874(16) . ?
W15 O34 1.915(16) . ?
W15 O56 1.915(19) . ?
W15 O32 1.927(19) . ?
W15 O52 2.378(18) . ?
W16 O20 1.74(2) . ?
W16 O61 1.869(16) . ?
W16 O32 1.898(17) . ?
W16 O27 1.909(17) . ?
W16 O60 1.922(19) . ?
W16 O52 2.371(18) . ?
W17 O41 1.732(16) . ?
W17 O2 1.848(17) . ?
W17 O49 1.861(18) . ?
W17 O34 1.961(19) . ?
W17 O27 1.97(2) . ?
W17 O52 2.355(15) . ?
Nd1 O8 2.408(17) . ?
Nd1 O17 2.411(16) . ?
Nd1 O18 2.412(14) . ?
Nd1 O35 2.448(14) . ?
Nd1 O1W 2.46(2) . ?
Nd1 O42 2.467(13) 2_755 ?
Nd1 O3W 2.51(3) . ?
Nd1 O2W 2.51(2) . ?
Nd2 O11W 2.43(2) . ?
Nd2 O17W 2.45(4) . ?
Nd2 O12W 2.47(3) . ?
Nd2 O14W 2.48(4) . ?
Nd2 O16W 2.49(3) . ?
Nd2 O11 2.510(15) . ?
Nd2 O15W 2.52(2) . ?
Nd2 O13W 2.54(3) . ?
Nd2 O18W 2.56(4) . ?
Nd3 O3 2.443(14) . ?
Nd3 O7W 2.46(2) . ?
Nd3 O8W 2.47(3) . ?
Nd3 O4W 2.49(2) . ?
Nd3 O9W 2.49(3) . ?
Nd3 O45 2.494(16) 2_756 ?
Nd3 O5W 2.49(2) . ?
Nd3 O6W 2.51(3) . ?
Nd3 O10W 2.54(2) . ?
P1 O31 1.529(18) . ?
P1 O55 1.545(14) . ?
P1 O43 1.555(17) . ?
P1 O59 1.560(14) . ?
P2 O53 1.510(16) . ?
P2 O47 1.543(14) . ?
P2 O46 1.547(17) . ?
P2 O52 1.57(2) . ?
O42 Nd1 2.467(13) 2_755 ?
O45 Nd3 2.494(16) 2_756 ?
